data_4103680
loop_
_publ_author_name
'Rui Cao'
'Peter M\"uller'
'Stephen J. Lippard'

_publ_section_title
;
 Tripodal Tris-tacn and Tris-dpa Platforms for Assembling
 Phosphate-Templated Trimetallic Centers
;
_journal_name_full 'Journal of the American Chemical Society'
_journal_page_first 17366
_journal_page_last 17369
_journal_paper_doi 10.1021/ja108212v
_journal_volume 132
_journal_year 2010
_chemical_formula_sum 'C104 H213.02 Cl4.34 Mn8 N24 Na4.34 O74.17 P10'
_chemical_formula_weight 3989.57
_chemical_name_systematic
; 
 ? 
;
_space_group_IT_number 2
_symmetry_cell_setting triclinic
_symmetry_space_group_name_Hall '-P 1'
_symmetry_space_group_name_H-M 'P -1'
_atom_sites_solution_hydrogens geom
_atom_sites_solution_primary direct
_atom_sites_solution_secondary difmap
_audit_creation_method SHELXL-97
_cell_angle_alpha 113.919(2)
_cell_angle_beta 108.197(2)
_cell_angle_gamma 91.932(2)
_cell_formula_units_Z 1
_cell_length_a 16.081(4)
_cell_length_b 17.7073(18)
_cell_length_c 20.483(2)
_cell_measurement_reflns_used 9878
_cell_measurement_temperature 100(2)
_cell_measurement_theta_max 25.02
_cell_measurement_theta_min 2.30
_cell_volume 4977.9(14)
_computing_cell_refinement 'SAINT 7.46A (Bruker-AXS, 2009)'
_computing_data_collection 'APEX2 v2009.9.0 (Bruker-AXS, 2009)'
_computing_data_reduction 'SAINT 7.46A (Bruker-AXS, 2009)'
_computing_molecular_graphics 'Bruker SHELXTL'
_computing_publication_material 'Bruker SHELXTL'
_computing_structure_refinement 'SHELXL-97 (Sheldrick, 2008)'
_computing_structure_solution 'SHELXS-97 (Sheldrick, 2008)'
_diffrn_ambient_temperature 100(2)
_diffrn_detector_area_resol_mean 8.3
_diffrn_measured_fraction_theta_full 0.995
_diffrn_measured_fraction_theta_max 0.995
_diffrn_measurement_device_type 'Bruker Smart APEX CCD'
_diffrn_measurement_method '\f and \w scans'
_diffrn_radiation_monochromator graphite
_diffrn_radiation_source 'fine-focus sealed tube'
_diffrn_radiation_type MoK\a
_diffrn_radiation_wavelength 0.71073
_diffrn_reflns_av_R_equivalents 0.0642
_diffrn_reflns_av_sigmaI/netI 0.0668
_diffrn_reflns_limit_h_max 20
_diffrn_reflns_limit_h_min -20
_diffrn_reflns_limit_k_max 22
_diffrn_reflns_limit_k_min -22
_diffrn_reflns_limit_l_max 25
_diffrn_reflns_limit_l_min -25
_diffrn_reflns_number 90188
_diffrn_reflns_theta_full 26.51
_diffrn_reflns_theta_max 26.51
_diffrn_reflns_theta_min 1.30
_exptl_absorpt_coefficient_mu 0.722
_exptl_absorpt_correction_T_max 0.9648
_exptl_absorpt_correction_T_min 0.7612
_exptl_absorpt_correction_type multi-scan
_exptl_absorpt_process_details 'SADABS (Sheldrick, 2009)'
_exptl_crystal_colour red
_exptl_crystal_density_diffrn 1.331
_exptl_crystal_density_method 'not measured'
_exptl_crystal_description needle
_exptl_crystal_F_000 2070
_exptl_crystal_size_max 0.40
_exptl_crystal_size_mid 0.06
_exptl_crystal_size_min 0.05
_platon_squeeze_details ' '
_refine_diff_density_max 1.232
_refine_diff_density_min -0.905
_refine_diff_density_rms 0.102
_refine_ls_extinction_method none
_refine_ls_goodness_of_fit_ref 1.040
_refine_ls_hydrogen_treatment mixed
_refine_ls_matrix_type full
_refine_ls_number_parameters 1510
_refine_ls_number_reflns 20570
_refine_ls_number_restraints 3151
_refine_ls_restrained_S_all 1.013
_refine_ls_R_factor_all 0.0863
_refine_ls_R_factor_gt 0.0581
_refine_ls_shift/su_max 0.002
_refine_ls_shift/su_mean 0.000
_refine_ls_structure_factor_coef Fsqd
_refine_ls_weighting_details 'calc w=1/[\s^2^(Fo^2^)+(0.1029P)^2^+0.0000P] where P=(Fo^2^+2Fc^2^)/3'
_refine_ls_weighting_scheme calc
_refine_ls_wR_factor_gt 0.1582
_refine_ls_wR_factor_ref 0.1713
_reflns_number_gt 13999
_reflns_number_total 20570
_reflns_threshold_expression >2sigma(I)
_cod_data_source_file ja108212v_si_009.cif
_cod_data_source_block pm_do_sq_2
_cod_original_cell_volume 4977.7(13)
_cod_database_code 4103680

loop_
_symmetry_equiv_pos_as_xyz
'x, y, z'
'-x, -y, -z'

loop_
_atom_site_label
_atom_site_type_symbol
_atom_site_fract_x
_atom_site_fract_y
_atom_site_fract_z
_atom_site_U_iso_or_equiv
_atom_site_adp_type
_atom_site_occupancy
_atom_site_symmetry_multiplicity
_atom_site_calc_flag
_atom_site_refinement_flags
_atom_site_disorder_assembly
_atom_site_disorder_group
Mn2 Mn 0.60795(3) 0.29153(3) 0.95791(3) 0.01947(13) Uani 1 1 d . . .
Mn3 Mn 0.24473(3) 0.31327(3) 0.83947(3) 0.01724(12) Uani 1 1 d . A .
Mn4 Mn 0.39903(3) 0.49142(3) 1.00270(3) 0.01685(12) Uani 1 1 d . . .
C15 C 0.4202(3) -0.1415(2) 0.6149(2) 0.0350(10) Uani 1 1 d . . .
H15A H 0.4252 -0.1944 0.5749 0.042 Uiso 1 1 calc R . .
H15B H 0.3837 -0.1565 0.6404 0.042 Uiso 1 1 calc R . .
C16 C 0.5114(3) -0.0972(2) 0.6726(2) 0.0314(9) Uani 1 1 d . . .
C17 C 0.5265(3) -0.0105(2) 0.7185(2) 0.0306(9) Uani 1 1 d . . .
H17 H 0.4793 0.0194 0.7109 0.037 Uiso 1 1 calc R . .
C18 C 0.6082(2) 0.0325(2) 0.7746(2) 0.0268(8) Uani 1 1 d . . .
C19 C 0.6771(3) -0.0117(2) 0.7849(2) 0.0310(9) Uani 1 1 d . . .
H19 H 0.7340 0.0171 0.8226 0.037 Uiso 1 1 calc R . .
C20 C 0.6632(3) -0.0978(3) 0.7404(2) 0.0386(10) Uani 1 1 d . . .
H20 H 0.7102 -0.1280 0.7481 0.046 Uiso 1 1 calc R . .
C21 C 0.5802(3) -0.1396(3) 0.6845(2) 0.0350(10) Uani 1 1 d . . .
H21 H 0.5710 -0.1985 0.6541 0.042 Uiso 1 1 calc R . .
C22 C 0.6215(3) 0.1260(2) 0.8248(2) 0.0278(8) Uani 1 1 d . . .
H22A H 0.6854 0.1505 0.8435 0.033 Uiso 1 1 calc R . .
H22B H 0.5878 0.1525 0.7931 0.033 Uiso 1 1 calc R . .
C23 C 0.6481(2) 0.1177(2) 0.9464(2) 0.0257(8) Uani 1 1 d . . .
H23A H 0.6731 0.0694 0.9192 0.031 Uiso 1 1 calc R . .
H23B H 0.6104 0.0987 0.9690 0.031 Uiso 1 1 calc R . .
C24 C 0.7235(3) 0.1885(2) 1.0096(2) 0.0290(9) Uani 1 1 d . . .
H24A H 0.7560 0.1709 1.0492 0.035 Uiso 1 1 calc R . .
H24B H 0.7660 0.2023 0.9882 0.035 Uiso 1 1 calc R . .
C25 C 0.6331(3) 0.2527(2) 1.0902(2) 0.0286(9) Uani 1 1 d . . .
H25A H 0.6229 0.1929 1.0803 0.034 Uiso 1 1 calc R . .
H25B H 0.6678 0.2865 1.1453 0.034 Uiso 1 1 calc R . .
C26 C 0.5450(3) 0.2804(2) 1.07004(19) 0.0264(8) Uani 1 1 d . . .
H26A H 0.5030 0.2541 1.0846 0.032 Uiso 1 1 calc R . .
H26B H 0.5532 0.3422 1.0987 0.032 Uiso 1 1 calc R . .
C27 C 0.4676(2) 0.1638(2) 0.9393(2) 0.0261(8) Uani 1 1 d . . .
H27A H 0.4019 0.1569 0.9213 0.031 Uiso 1 1 calc R . .
H27B H 0.4859 0.1345 0.9722 0.031 Uiso 1 1 calc R . .
C28 C 0.4967(2) 0.1230(2) 0.8701(2) 0.0268(8) Uani 1 1 d . . .
H28A H 0.4809 0.0611 0.8484 0.032 Uiso 1 1 calc R . .
H28B H 0.4645 0.1404 0.8302 0.032 Uiso 1 1 calc R . .
C29 C 0.2777(3) -0.1177(2) 0.5485(2) 0.0322(9) Uani 1 1 d . . .
H29A H 0.2628 -0.1797 0.5204 0.039 Uiso 1 1 calc R . .
H29B H 0.2496 -0.0942 0.5123 0.039 Uiso 1 1 calc R . .
C30 C 0.2412(2) -0.0887(2) 0.6129(2) 0.0284(9) Uani 1 1 d . . .
C31 C 0.2610(2) -0.0046(2) 0.6641(2) 0.0264(8) Uani 1 1 d . . .
H31 H 0.2999 0.0330 0.6595 0.032 Uiso 1 1 calc R . .
C32 C 0.2265(2) 0.0269(2) 0.7216(2) 0.0242(8) Uani 1 1 d . . .
C33 C 0.1714(3) -0.0297(2) 0.7295(2) 0.0322(9) Uani 1 1 d . . .
H33 H 0.1468 -0.0098 0.7686 0.039 Uiso 1 1 calc R . .
C34 C 0.1529(3) -0.1145(2) 0.6802(2) 0.0385(10) Uani 1 1 d . . .
H34 H 0.1168 -0.1528 0.6863 0.046 Uiso 1 1 calc R . .
C35 C 0.1871(3) -0.1437(2) 0.6218(2) 0.0354(10) Uani 1 1 d . . .
H35 H 0.1734 -0.2018 0.5876 0.043 Uiso 1 1 calc R . .
C36 C 0.2506(2) 0.1197(2) 0.77529(19) 0.0230(8) Uani 1 1 d . . .
H36A H 0.2577 0.1263 0.8272 0.028 Uiso 1 1 calc R . .
H36B H 0.3091 0.1420 0.7773 0.028 Uiso 1 1 calc R . .
C37 C 0.1681(2) 0.1651(2) 0.67710(19) 0.0230(8) Uani 1 1 d . . .
H37A H 0.1053 0.1692 0.6544 0.028 Uiso 1 1 calc R . .
H37B H 0.1782 0.1100 0.6441 0.028 Uiso 1 1 calc R . .
C38 C 0.2292(2) 0.2348(2) 0.68116(19) 0.0250(8) Uani 1 1 d . . .
H38A H 0.2915 0.2262 0.6971 0.030 Uiso 1 1 calc R . .
H38B H 0.2133 0.2336 0.6300 0.030 Uiso 1 1 calc R . .
C39 C 0.1340(2) 0.3429(2) 0.7104(2) 0.0281(8) Uani 1 1 d . . .
H39A H 0.0937 0.2952 0.6631 0.034 Uiso 1 1 calc R . .
H39B H 0.1429 0.3906 0.6982 0.034 Uiso 1 1 calc R . .
C40 C 0.0911(2) 0.3681(2) 0.7701(2) 0.0280(8) Uani 1 1 d . . .
H40A H 0.1146 0.4279 0.8069 0.034 Uiso 1 1 calc R . .
H40B H 0.0259 0.3612 0.7454 0.034 Uiso 1 1 calc R . .
C41 C 0.0518(2) 0.2296(2) 0.7683(2) 0.0244(8) Uani 1 1 d . . .
H41A H 0.0217 0.2191 0.7144 0.029 Uiso 1 1 calc R . .
H41B H 0.0053 0.2290 0.7905 0.029 Uiso 1 1 calc R . .
C42 C 0.1033(2) 0.1598(2) 0.7706(2) 0.0258(8) Uani 1 1 d . . .
H42A H 0.1188 0.1601 0.8215 0.031 Uiso 1 1 calc R . .
H42B H 0.0659 0.1046 0.7317 0.031 Uiso 1 1 calc R . .
N1 N 0.3747(2) -0.09015(19) 0.57880(17) 0.0301(7) Uani 1 1 d D A .
N5 N 0.5932(2) 0.14761(18) 0.89168(16) 0.0254(7) Uani 1 1 d . . .
N6 N 0.6850(2) 0.26320(19) 1.04381(17) 0.0252(7) Uani 1 1 d D . .
H6 H 0.729(2) 0.3094(17) 1.0729(19) 0.030 Uiso 1 1 d D . .
N7 N 0.5073(2) 0.25545(18) 0.98568(16) 0.0221(6) Uani 1 1 d D . .
H7 H 0.4607(18) 0.279(2) 0.970(2) 0.027 Uiso 1 1 d D . .
N8 N 0.18590(18) 0.17196(17) 0.75534(16) 0.0208(6) Uani 1 1 d . . .
N9 N 0.2215(2) 0.31812(19) 0.73684(16) 0.0230(7) Uani 1 1 d D . .
H9 H 0.265(2) 0.3618(17) 0.751(2) 0.028 Uiso 1 1 d D . .
N10 N 0.11081(19) 0.31400(18) 0.81139(17) 0.0231(7) Uani 1 1 d D . .
H10 H 0.101(2) 0.340(2) 0.8557(14) 0.028 Uiso 1 1 d D . .
Mn1 Mn 0.46920(19) 0.40174(18) 0.72549(16) 0.0209(3) Uani 0.746(5) 1 d PDU A 1
N2 N 0.4679(4) 0.2820(3) 0.6221(3) 0.0270(9) Uani 0.746(5) 1 d PDU A 1
N3 N 0.5973(4) 0.3858(4) 0.7667(4) 0.0248(7) Uani 0.746(5) 1 d PDU A 1
H3 H 0.6102(18) 0.4050(11) 0.8164(8) 0.030 Uiso 0.746(5) 1 d PD A 1
N4 N 0.5261(4) 0.4554(3) 0.6748(3) 0.0292(10) Uani 0.746(5) 1 d PDU A 1
H4 H 0.4931(15) 0.4932(11) 0.6692(11) 0.035 Uiso 0.746(5) 1 d PD A 1
O21 O 0.4845(4) 0.5258(3) 0.8190(3) 0.0207(9) Uani 0.746(5) 1 d PDU A 1
H21A H 0.5314(14) 0.5439(15) 0.8519(14) 0.025 Uiso 0.746(5) 1 d PD A 1
H21B H 0.4397(16) 0.5278(17) 0.8327(18) 0.025 Uiso 0.746(5) 1 d PD A 1
C1 C 0.4085(3) -0.0903(2) 0.5203(2) 0.0339(9) Uani 1 1 d DU . .
H1A H 0.3832 -0.1447 0.4742 0.041 Uiso 0.746(5) 1 calc PR A 1
H1B H 0.4740 -0.0856 0.5395 0.041 Uiso 0.746(5) 1 calc PR A 1
H1C H 0.3838 -0.1447 0.4742 0.041 Uiso 0.254(5) 1 calc PR A 2
H1D H 0.4742 -0.0843 0.5395 0.041 Uiso 0.254(5) 1 calc PR A 2
C2 C 0.3860(4) -0.0199(4) 0.4984(4) 0.0308(8) Uani 0.746(5) 1 d PDU A 1
C3 C 0.4011(6) 0.0620(4) 0.5548(5) 0.0302(9) Uani 0.746(5) 1 d PDU A 1
H3G H 0.4250 0.0726 0.6070 0.036 Uiso 0.746(5) 1 calc PR A 1
C4 C 0.3823(8) 0.1291(4) 0.5369(4) 0.0288(12) Uani 0.746(5) 1 d PDU A 1
C5 C 0.3474(9) 0.1125(5) 0.4597(4) 0.0297(15) Uani 0.746(5) 1 d PDU A 1
H5A H 0.3329 0.1570 0.4461 0.036 Uiso 0.746(5) 1 calc PR A 1
C6 C 0.3341(8) 0.0321(5) 0.4034(4) 0.0304(16) Uani 0.746(5) 1 d PDU A 1
H6A H 0.3113 0.0217 0.3512 0.036 Uiso 0.746(5) 1 calc PR A 1
C7 C 0.3535(8) -0.0331(5) 0.4222(4) 0.0308(15) Uani 0.746(5) 1 d PDU A 1
H7A H 0.3446 -0.0881 0.3827 0.037 Uiso 0.746(5) 1 calc PR A 1
C8 C 0.3920(6) 0.2166(5) 0.6005(5) 0.0295(11) Uani 0.746(5) 1 d PDU A 1
H8A H 0.3367 0.2381 0.5851 0.035 Uiso 0.746(5) 1 calc PR A 1
H8B H 0.3953 0.2099 0.6469 0.035 Uiso 0.746(5) 1 calc PR A 1
C9 C 0.5552(5) 0.2567(5) 0.6454(4) 0.0286(14) Uani 0.746(5) 1 d PDU A 1
H9A H 0.5956 0.2766 0.6255 0.034 Uiso 0.746(5) 1 calc PR A 1
H9B H 0.5471 0.1946 0.6234 0.034 Uiso 0.746(5) 1 calc PR A 1
C10 C 0.5965(7) 0.2938(4) 0.7323(4) 0.0283(10) Uani 0.746(5) 1 d PDU A 1
H10A H 0.5618 0.2662 0.7515 0.034 Uiso 0.746(5) 1 calc PR A 1
H10B H 0.6581 0.2834 0.7475 0.034 Uiso 0.746(5) 1 calc PR A 1
C11 C 0.6621(5) 0.4360(7) 0.7533(7) 0.0319(12) Uani 0.746(5) 1 d PDU A 1
H11A H 0.7146 0.4660 0.8008 0.038 Uiso 0.746(5) 1 calc PR A 1
H11B H 0.6828 0.3978 0.7131 0.038 Uiso 0.746(5) 1 calc PR A 1
C12 C 0.6176(6) 0.4976(5) 0.7290(6) 0.0335(14) Uani 0.746(5) 1 d PDU A 1
H12A H 0.6156 0.5468 0.7741 0.040 Uiso 0.746(5) 1 calc PR A 1
H12B H 0.6511 0.5174 0.7041 0.040 Uiso 0.746(5) 1 calc PR A 1
C13 C 0.5236(5) 0.3952(4) 0.5970(4) 0.0338(17) Uani 0.746(5) 1 d PDU A 1
H13A H 0.5840 0.3828 0.6005 0.041 Uiso 0.746(5) 1 calc PR A 1
H13B H 0.5060 0.4220 0.5620 0.041 Uiso 0.746(5) 1 calc PR A 1
C14 C 0.4585(5) 0.3128(4) 0.5638(4) 0.0313(15) Uani 0.746(5) 1 d PDU A 1
H14A H 0.3967 0.3218 0.5451 0.038 Uiso 0.746(5) 1 calc PR A 1
H14B H 0.4701 0.2701 0.5199 0.038 Uiso 0.746(5) 1 calc PR A 1
P2 P 0.3139(2) 0.47559(18) 0.64140(17) 0.0389(6) Uani 0.746(5) 1 d PDU A 1
O5 O 0.3536(4) 0.4116(4) 0.6714(4) 0.0271(8) Uani 0.746(5) 1 d PDU A 1
O6 O 0.2821(4) 0.5393(3) 0.7043(3) 0.0535(14) Uani 0.746(5) 1 d PDU A 1
H6P H 0.2944(17) 0.5286(18) 0.7415(11) 0.064 Uiso 0.746(5) 1 d PD A 1
O7 O 0.2328(4) 0.4310(4) 0.5705(3) 0.0577(14) Uani 0.746(5) 1 d PDU A 1
O8 O 0.3815(7) 0.5230(7) 0.6276(5) 0.0534(15) Uani 0.746(5) 1 d PDU A 1
Mn1A Mn 0.4773(6) 0.3951(6) 0.7245(5) 0.0209(3) Uani 0.254(5) 1 d PDU A 2
N2A N 0.4777(12) 0.2708(9) 0.6257(8) 0.0270(9) Uani 0.254(5) 1 d PDU A 2
N3A N 0.6040(9) 0.3777(11) 0.7693(11) 0.0248(7) Uani 0.254(5) 1 d PDU A 2
H3A H 0.615(2) 0.3993(19) 0.8199(11) 0.030 Uiso 0.254(5) 1 d PD A 2
N4A N 0.5365(13) 0.4401(10) 0.6692(9) 0.0292(10) Uani 0.254(5) 1 d PDU A 2
H4A H 0.503(2) 0.4773(16) 0.6606(16) 0.035 Uiso 0.254(5) 1 d PD A 2
O21A O 0.4974(13) 0.5237(9) 0.8121(10) 0.0207(9) Uani 0.254(5) 1 d PDU A 2
H21C H 0.5505(19) 0.5435(17) 0.840(3) 0.025 Uiso 0.254(5) 1 d PD A 2
H21D H 0.465(3) 0.5294(19) 0.837(3) 0.025 Uiso 0.254(5) 1 d PD A 2
C2A C 0.3833(9) -0.0195(9) 0.4994(10) 0.0308(8) Uani 0.254(5) 1 d PDU A 2
C3A C 0.4009(15) 0.0611(10) 0.5590(13) 0.0302(9) Uani 0.254(5) 1 d PDU A 2
H3H H 0.4282 0.0698 0.6104 0.036 Uiso 0.254(5) 1 calc PR A 2
C4A C 0.379(2) 0.1288(11) 0.5435(12) 0.0288(12) Uani 0.254(5) 1 d PDU A 2
C5A C 0.341(3) 0.1162(15) 0.4679(13) 0.0297(15) Uani 0.254(5) 1 d PDU A 2
H5J H 0.3286 0.1627 0.4570 0.036 Uiso 0.254(5) 1 calc PR A 2
C6A C 0.323(3) 0.0368(14) 0.4088(13) 0.0304(16) Uani 0.254(5) 1 d PDU A 2
H6A1 H 0.2972 0.0285 0.3573 0.036 Uiso 0.254(5) 1 calc PR A 2
C7A C 0.343(3) -0.0306(15) 0.4246(11) 0.0308(15) Uani 0.254(5) 1 d PDU A 2
H7A1 H 0.3280 -0.0855 0.3837 0.037 Uiso 0.254(5) 1 calc PR A 2
C8A C 0.3962(16) 0.2160(13) 0.6096(15) 0.0295(11) Uani 0.254(5) 1 d PDU A 2
H8A1 H 0.3449 0.2436 0.5976 0.035 Uiso 0.254(5) 1 calc PR A 2
H8A2 H 0.4002 0.2095 0.6562 0.035 Uiso 0.254(5) 1 calc PR A 2
C9A C 0.5614(15) 0.2432(15) 0.6543(12) 0.0286(14) Uani 0.254(5) 1 d PDU A 2
H9A1 H 0.6031 0.2541 0.6310 0.034 Uiso 0.254(5) 1 calc PR A 2
H9A2 H 0.5486 0.1818 0.6373 0.034 Uiso 0.254(5) 1 calc PR A 2
C10A C 0.607(2) 0.2863(13) 0.7406(13) 0.0283(10) Uani 0.254(5) 1 d PDU A 2
H10C H 0.5758 0.2614 0.7641 0.034 Uiso 0.254(5) 1 calc PR A 2
H10D H 0.6693 0.2782 0.7549 0.034 Uiso 0.254(5) 1 calc PR A 2
C11A C 0.6707(14) 0.427(2) 0.758(2) 0.0319(12) Uani 0.254(5) 1 d PDU A 2
H11C H 0.6948 0.3891 0.7202 0.038 Uiso 0.254(5) 1 calc PR A 2
H11D H 0.7208 0.4598 0.8066 0.038 Uiso 0.254(5) 1 calc PR A 2
C12A C 0.6249(19) 0.4866(16) 0.7285(18) 0.0335(14) Uani 0.254(5) 1 d PDU A 2
H12C H 0.6174 0.5352 0.7711 0.040 Uiso 0.254(5) 1 calc PR A 2
H12D H 0.6614 0.5079 0.7064 0.040 Uiso 0.254(5) 1 calc PR A 2
C13A C 0.5393(18) 0.3773(12) 0.5954(12) 0.0338(17) Uani 0.254(5) 1 d PDU A 2
H13C H 0.6003 0.3651 0.6028 0.041 Uiso 0.254(5) 1 calc PR A 2
H13D H 0.5242 0.4007 0.5576 0.041 Uiso 0.254(5) 1 calc PR A 2
C14A C 0.4740(17) 0.2962(13) 0.5650(11) 0.0313(15) Uani 0.254(5) 1 d PDU A 2
H14C H 0.4129 0.3042 0.5423 0.038 Uiso 0.254(5) 1 calc PR A 2
H14D H 0.4881 0.2509 0.5242 0.038 Uiso 0.254(5) 1 calc PR A 2
P2A P 0.3160(8) 0.4531(6) 0.6300(6) 0.0389(6) Uani 0.254(5) 1 d PDU A 2
O5A O 0.3624(11) 0.3991(13) 0.6666(12) 0.0271(8) Uani 0.254(5) 1 d PDU A 2
O6A O 0.2581(12) 0.5019(11) 0.6787(9) 0.0535(14) Uani 0.254(5) 1 d PDU A 2
H6PA H 0.279(2) 0.5016(18) 0.7213(13) 0.064 Uiso 0.254(5) 1 d PD A 2
O7A O 0.2511(12) 0.3977(11) 0.5505(8) 0.0577(14) Uani 0.254(5) 1 d PDU A 2
O8A O 0.384(2) 0.523(2) 0.6414(19) 0.0534(15) Uani 0.254(5) 1 d PDU A 2
P1 P 0.44927(6) 0.34768(5) 0.85699(5) 0.01628(18) Uani 1 1 d U A .
O1 O 0.43210(15) 0.34799(14) 0.77924(12) 0.0185(5) Uani 1 1 d DU . .
O2 O 0.52549(15) 0.29966(14) 0.87130(12) 0.0193(5) Uani 1 1 d U . .
O3 O 0.36535(15) 0.29829(14) 0.85192(12) 0.0185(5) Uani 1 1 d U . .
O4 O 0.47334(15) 0.43625(14) 0.92219(12) 0.0175(5) Uani 1 1 d U . .
P3 P 0.30117(6) 0.33671(6) 1.01137(5) 0.0214(2) Uani 1 1 d DU A .
O9 O 0.24578(15) 0.29736(15) 0.92556(13) 0.0232(5) Uani 1 1 d U . .
O10 O 0.39048(16) 0.38849(14) 1.02948(13) 0.0212(5) Uani 1 1 d U . .
O11 O 0.30846(18) 0.27060(17) 1.03920(14) 0.0348(7) Uani 1 1 d U . .
O12 O 0.24803(18) 0.40090(17) 1.05376(15) 0.0328(6) Uani 1 1 d DU . .
H12P H 0.258(2) 0.4460(13) 1.050(2) 0.039 Uiso 1 1 d D . .
P4 P 0.24638(6) 0.61114(6) 1.06481(5) 0.0244(2) Uani 1 1 d DU A .
O13 O 0.31027(16) 0.54886(15) 1.06740(13) 0.0226(5) Uani 1 1 d U . .
O14 O 0.29136(15) 0.68989(15) 1.06627(13) 0.0239(5) Uani 1 1 d U . .
O15 O 0.16507(16) 0.56912(17) 0.98609(14) 0.0292(6) Uani 1 1 d DU . .
H15P H 0.182(2) 0.572(2) 0.9528(12) 0.035 Uiso 1 1 d D . .
O16 O 0.20774(17) 0.63338(16) 1.12677(14) 0.0321(6) Uani 1 1 d U . .
P5 P 0.29439(6) 0.52493(5) 0.88298(5) 0.0200(2) Uani 1 1 d DU . .
O17 O 0.27876(15) 0.44602(14) 0.89584(13) 0.0200(5) Uani 1 1 d U A .
O18 O 0.37320(15) 0.58423(14) 0.95661(12) 0.0203(5) Uani 1 1 d U . .
O19 O 0.21205(16) 0.56591(15) 0.87715(14) 0.0258(6) Uani 1 1 d U A .
O20 O 0.31956(16) 0.50362(15) 0.81309(13) 0.0254(6) Uani 1 1 d DU A .
N1S N 0.6196(9) 0.0154(15) 0.0637(8) 0.0373(19) Uani 0.338(3) 1 d PDU B -1
C1S C 0.5302(9) 0.0214(10) 0.0389(7) 0.032(2) Uani 0.338(3) 1 d PDU B -1
C2S C 0.4950(9) 0.0698(11) 0.0886(7) 0.0374(19) Uani 0.338(3) 1 d PDU B -1
H2S H 0.4340 0.0737 0.0710 0.045 Uiso 0.338(3) 1 calc PR B -1
C3S C 0.5460(9) 0.1144(11) 0.1655(8) 0.042(2) Uani 0.338(3) 1 d PDU B -1
H3S H 0.5202 0.1482 0.2006 0.051 Uiso 0.338(3) 1 calc PR B -1
C4S C 0.6324(10) 0.1091(17) 0.1898(8) 0.041(2) Uani 0.338(3) 1 d PDU B -1
H4S H 0.6685 0.1403 0.2422 0.050 Uiso 0.338(3) 1 calc PR B -1
C5S C 0.6685(10) 0.0584(16) 0.1387(8) 0.041(2) Uani 0.338(3) 1 d PDU B -1
H5S H 0.7292 0.0536 0.1566 0.049 Uiso 0.338(3) 1 calc PR B -1
N2S N 0.3959(9) -0.0216(15) -0.0696(8) 0.0373(19) Uani 0.338(3) 1 d PDU B -1
C6S C 0.4847(10) -0.0293(14) -0.0447(7) 0.032(2) Uani 0.338(3) 1 d PDU B -1
C7S C 0.5201(9) -0.0778(12) -0.0941(8) 0.0374(19) Uani 0.338(3) 1 d PDU B -1
H7S H 0.5812 -0.0815 -0.0760 0.045 Uiso 0.338(3) 1 calc PR B -1
C8S C 0.4701(10) -0.1229(14) -0.1710(8) 0.042(2) Uani 0.338(3) 1 d PDU B -1
H8S H 0.4959 -0.1579 -0.2057 0.051 Uiso 0.338(3) 1 calc PR B -1
C9S C 0.3845(10) -0.1159(17) -0.1954(8) 0.041(2) Uani 0.338(3) 1 d PDU B -1
H9S H 0.3493 -0.1444 -0.2483 0.050 Uiso 0.338(3) 1 calc PR B -1
C10S C 0.3472(10) -0.0676(16) -0.1443(9) 0.041(2) Uani 0.338(3) 1 d PDU B -1
H10S H 0.2853 -0.0665 -0.1621 0.049 Uiso 0.338(3) 1 calc PR B -1
N1T N 0.4534(11) 0.0695(18) 0.0644(9) 0.035(2) Uani 0.162(3) 1 d PDU B -2
C1T C 0.5228(11) 0.0304(13) 0.0471(8) 0.035(3) Uani 0.162(3) 1 d PDU B -2
C2T C 0.6016(11) 0.0483(14) 0.1021(9) 0.034(3) Uani 0.162(3) 1 d PDU B -2
H2T H 0.6487 0.0223 0.0895 0.041 Uiso 0.162(3) 1 calc PR B -2
C3T C 0.6168(12) 0.1039(16) 0.1771(9) 0.037(3) Uani 0.162(3) 1 d PDU B -2
H3T H 0.6735 0.1161 0.2157 0.045 Uiso 0.162(3) 1 calc PR B -2
C4T C 0.5499(14) 0.140(2) 0.1943(10) 0.037(3) Uani 0.162(3) 1 d PDU B -2
H4T H 0.5584 0.1773 0.2458 0.045 Uiso 0.162(3) 1 calc PR B -2
C5T C 0.4688(13) 0.1241(18) 0.1374(10) 0.040(3) Uani 0.162(3) 1 d PDU B -2
H5T H 0.4227 0.1522 0.1499 0.048 Uiso 0.162(3) 1 calc PR B -2
N2T N 0.5703(10) -0.0631(17) -0.0510(9) 0.035(2) Uani 0.162(3) 1 d PDU B -2
C6T C 0.4989(13) -0.026(2) -0.0351(9) 0.035(3) Uani 0.162(3) 1 d PDU B -2
C7T C 0.4198(11) -0.0466(17) -0.0902(9) 0.034(3) Uani 0.162(3) 1 d PDU B -2
H7T H 0.3719 -0.0215 -0.0786 0.041 Uiso 0.162(3) 1 calc PR B -2
C8T C 0.4063(12) -0.1039(19) -0.1645(9) 0.037(3) Uani 0.162(3) 1 d PDU B -2
H8T H 0.3494 -0.1184 -0.2035 0.045 Uiso 0.162(3) 1 calc PR B -2
C9T C 0.4744(14) -0.139(2) -0.1807(11) 0.037(3) Uani 0.162(3) 1 d PDU B -2
H9T H 0.4659 -0.1785 -0.2313 0.045 Uiso 0.162(3) 1 calc PR B -2
C10T C 0.5568(13) -0.1170(18) -0.1238(10) 0.040(3) Uani 0.162(3) 1 d PDU B -2
H10T H 0.6051 -0.1407 -0.1362 0.048 Uiso 0.162(3) 1 calc PR B -2
N3S N 0.0772(11) -0.0572(9) 0.4497(10) 0.0467(15) Uani 0.440(3) 1 d PDU C -1
C11S C 0.0269(9) 0.0039(8) 0.4752(9) 0.0387(14) Uani 0.440(3) 1 d PDU C -1
C12S C 0.0168(8) 0.0641(8) 0.4522(9) 0.0451(16) Uani 0.440(3) 1 d PDU C -1
H12S H -0.0204 0.1026 0.4683 0.054 Uiso 0.440(3) 1 calc PR C -1
C13S C 0.0590(9) 0.0724(9) 0.4052(9) 0.0479(18) Uani 0.440(3) 1 d PDU C -1
H13S H 0.0530 0.1170 0.3904 0.057 Uiso 0.440(3) 1 calc PR C -1
C14S C 0.1085(13) 0.0152(9) 0.3814(11) 0.0466(16) Uani 0.440(3) 1 d PDU C -1
H14S H 0.1337 0.0155 0.3453 0.056 Uiso 0.440(3) 1 calc PR C -1
C15S C 0.1227(13) -0.0441(11) 0.4093(13) 0.0484(17) Uani 0.440(3) 1 d PDU C -1
H15S H 0.1667 -0.0770 0.3994 0.058 Uiso 0.440(3) 1 calc PR C -1
N4S N -0.0742(11) 0.0427(9) 0.5426(10) 0.0467(15) Uani 0.440(3) 1 d PDU C -1
C16S C -0.0157(10) -0.0121(9) 0.5238(10) 0.0387(14) Uani 0.440(3) 1 d PDU C -1
C17S C 0.0009(9) -0.0670(9) 0.5527(10) 0.0451(16) Uani 0.440(3) 1 d PDU C -1
H17S H 0.0427 -0.1019 0.5404 0.054 Uiso 0.440(3) 1 calc PR C -1
C18S C -0.0401(9) -0.0757(10) 0.6002(10) 0.0479(18) Uani 0.440(3) 1 d PDU C -1
H18S H -0.0248 -0.1131 0.6229 0.057 Uiso 0.440(3) 1 calc PR C -1
C19S C -0.1027(13) -0.0288(10) 0.6126(12) 0.0466(16) Uani 0.440(3) 1 d PDU C -1
H19S H -0.1414 -0.0403 0.6356 0.056 Uiso 0.440(3) 1 calc PR C -1
C20S C -0.1100(13) 0.0361(12) 0.5916(13) 0.0484(17) Uani 0.440(3) 1 d PDU C -1
H20S H -0.1418 0.0781 0.6127 0.058 Uiso 0.440(3) 1 calc PR C -1
N3T N 0.085(2) -0.0887(13) 0.3905(19) 0.050(3) Uani 0.060(3) 1 d PDU C -2
C11T C 0.0518(14) -0.0269(12) 0.4391(13) 0.045(3) Uani 0.060(3) 1 d PDU C -2
C12T C 0.0652(18) 0.0517(12) 0.4482(16) 0.049(4) Uani 0.060(3) 1 d PDU C -2
H12T H 0.0442 0.0934 0.4828 0.058 Uiso 0.060(3) 1 calc PR C -2
C13T C 0.109(2) 0.0744(14) 0.4086(18) 0.048(4) Uani 0.060(3) 1 d PDU C -2
H13T H 0.1200 0.1312 0.4170 0.058 Uiso 0.060(3) 1 calc PR C -2
C14T C 0.136(3) 0.0143(17) 0.358(2) 0.052(4) Uani 0.060(3) 1 d PDU C -2
H14T H 0.1622 0.0277 0.3279 0.063 Uiso 0.060(3) 1 calc PR C -2
C15T C 0.125(3) -0.0668(17) 0.350(2) 0.050(3) Uani 0.060(3) 1 d PDU C -2
H15T H 0.1457 -0.1084 0.3158 0.060 Uiso 0.060(3) 1 calc PR C -2
N4T N -0.023(3) 0.0026(14) 0.529(2) 0.050(3) Uani 0.060(3) 1 d PDU C -2
C16T C 0.012(2) -0.0582(12) 0.482(2) 0.045(3) Uani 0.060(3) 1 d PDU C -2
C17T C -0.005(3) -0.1379(13) 0.469(2) 0.049(4) Uani 0.060(3) 1 d PDU C -2
H17T H 0.0148 -0.1794 0.4333 0.058 Uiso 0.060(3) 1 calc PR C -2
C18T C -0.052(3) -0.1624(16) 0.506(2) 0.048(4) Uani 0.060(3) 1 d PDU C -2
H18T H -0.0598 -0.2189 0.4989 0.058 Uiso 0.060(3) 1 calc PR C -2
C19T C -0.085(3) -0.1042(19) 0.552(3) 0.052(4) Uani 0.060(3) 1 d PDU C -2
H19T H -0.1240 -0.1203 0.5724 0.063 Uiso 0.060(3) 1 calc PR C -2
C20T C -0.063(3) -0.0208(18) 0.568(3) 0.050(3) Uani 0.060(3) 1 d PDU C -2
H20T H -0.0760 0.0212 0.6088 0.060 Uiso 0.060(3) 1 calc PR C -2
Cl1 Cl -0.07836(9) 0.12095(8) 0.84506(8) 0.0597(3) Uani 1 1 d . . .
Na1 Na 0.0000 0.5000 0.5000 0.0528(7) Uani 1 2 d SDU . .
O1S O 0.0721(2) 0.4649(2) 0.60354(18) 0.0506(8) Uani 1 1 d DU . .
H1SA H 0.1241(15) 0.459(3) 0.611(2) 0.061 Uiso 1 1 d D . .
H1SB H 0.057(2) 0.479(3) 0.6413(17) 0.061 Uiso 1 1 d D . .
O2S O 0.1359(3) 0.4882(3) 0.4726(2) 0.0756(11) Uani 1 1 d DU . .
H2SA H 0.1600(18) 0.5231(13) 0.4633(8) 0.091 Uiso 1 1 d D . .
H2SB H 0.177(2) 0.474(3) 0.501(3) 0.091 Uiso 1 1 d D . .
O3S O -0.0531(3) 0.3507(2) 0.4091(2) 0.0789(13) Uani 1 1 d DU . .
H3SA H -0.104(2) 0.337(2) 0.376(2) 0.095 Uiso 1 1 d D . .
H3SB H -0.0412(14) 0.3214(19) 0.4325(19) 0.166 Uiso 1 1 d D . .
Na3 Na 0.0286(2) 0.24112(18) 1.09342(17) 0.0554(7) Uani 0.6681(6) 1 d PDU A 1
O4S O -0.0239(4) 0.2946(3) 1.1930(3) 0.0614(13) Uani 0.6681(6) 1 d PDU A 1
H4SA H -0.0366(14) 0.3445(12) 1.2071(15) 0.074 Uiso 0.6681(6) 1 d PD A 1
H4SB H -0.073(3) 0.267(2) 1.190(3) 0.074 Uiso 0.6681(6) 1 d PD A 1
O5S O 0.1333(5) 0.1638(4) 1.1433(4) 0.0868(17) Uani 0.6681(6) 1 d PDU A 1
H5SA H 0.156(4) 0.129(4) 1.116(3) 0.104 Uiso 0.6681(6) 1 d PD A 1
H5SB H 0.116(4) 0.142(4) 1.168(4) 0.104 Uiso 0.6681(6) 1 d PD A 1
O6S O -0.0727(5) 0.1171(4) 1.0067(5) 0.109(2) Uani 0.6681(6) 1 d PDU A 1
H6SA H -0.103(5) 0.115(4) 0.961(2) 0.131 Uiso 0.6681(6) 1 d PD A 1
H6SB H -0.103(5) 0.077(4) 1.006(3) 0.131 Uiso 0.6681(6) 1 d PD A 1
O7S O -0.0487(3) 0.3109(3) 1.0151(3) 0.0489(10) Uani 0.6681(6) 1 d PDU A 1
H7SA H -0.077(2) 0.341(2) 1.0394(19) 0.059 Uiso 0.6681(6) 1 d PD A 1
H7SB H -0.078(2) 0.285(2) 0.9700(11) 0.059 Uiso 0.6681(6) 1 d PD A 1
O8S O 0.1433(3) 0.3675(3) 1.1624(3) 0.0547(11) Uani 0.6681(6) 1 d PDU A 1
H8SA H 0.1918(17) 0.356(3) 1.182(2) 0.066 Uiso 0.6681(6) 1 d PD A 1
H8SB H 0.132(3) 0.405(2) 1.1983(17) 0.066 Uiso 0.6681(6) 1 d PD A 1
O9S O 0.1075(3) 0.2293(3) 1.0038(3) 0.0604(12) Uani 0.6681(6) 1 d PDU A 1
H9SA H 0.069(2) 0.199(2) 0.9580(13) 0.073 Uiso 0.6681(6) 1 d PD A 1
H9SB H 0.1511(19) 0.209(3) 1.011(2) 0.073 Uiso 0.6681(6) 1 d PD A 1
Na2 Na 0.09597(14) 0.37688(13) 1.04436(12) 0.0604(5) Uani 1 1 d DU A .
O10S O 0.06001(19) 0.41428(18) 0.93851(18) 0.0407(7) Uani 1 1 d DU . .
H10Y H 0.0126(14) 0.424(2) 0.918(2) 0.049 Uiso 1 1 d D . .
H10Z H 0.0992(18) 0.4575(19) 0.955(2) 0.049 Uiso 1 1 d D . .
O11S O 0.0869(2) 0.5201(2) 1.1205(2) 0.0599(9) Uani 1 1 d DU . .
H11Y H 0.089(3) 0.562(2) 1.1655(18) 0.072 Uiso 1 1 d D . .
H11Z H 0.128(3) 0.5527(19) 1.115(2) 0.072 Uiso 1 1 d D . .
Cl2 Cl 0.7952(3) 0.3012(3) 0.6464(2) 0.0448(10) Uani 0.488(3) 1 d PU D 1
Cl3 Cl 0.74512(16) 0.37567(14) 0.56628(12) 0.0372(7) Uani 0.490(4) 1 d PU E 2
Cl2A Cl 0.8278(8) 0.2980(8) 0.6460(7) 0.049(2) Uani 0.190(5) 1 d PU F 3
O2T O 0.7439(8) 0.3818(7) 0.5157(7) 0.062(3) Uani 0.331(10) 1 d PU G 4
O1T O 0.8232(7) 0.2572(7) 0.6638(5) 0.070(3) Uani 0.459(12) 1 d PU H 5
O3T O 0.7132(13) 0.3463(11) 0.5811(11) 0.051(3) Uani 0.200(10) 1 d PU I 6
O5T O 0.7525(14) 0.3493(12) 0.4614(12) 0.057(4) Uani 0.179(9) 1 d PU J 7
O4T O 0.7692(16) 0.3580(14) 0.6263(12) 0.053(3) Uani 0.161(8) 1 d PU K 8
O12S O 0.0729(2) 0.5523(2) 0.75230(19) 0.0553(9) Uani 1 1 d DU . .
H12Y H 0.0306(19) 0.573(3) 0.759(2) 0.066 Uiso 1 1 d D . .
H12Z H 0.101(2) 0.5372(18) 0.7853(18) 0.066 Uiso 1 1 d D . .
O13S O 0.0074(3) 0.2937(2) 0.5168(2) 0.0744(12) Uani 1 1 d DU . .
H13Y H -0.034(3) 0.299(3) 0.540(3) 0.089 Uiso 1 1 d D . .
H13Z H 0.035(3) 0.3463(17) 0.542(3) 0.089 Uiso 1 1 d D . .
O14S O -0.2244(3) 0.3177(3) 0.3025(2) 0.0786(13) Uani 1 1 d DU . .
H14Y H -0.259(3) 0.312(3) 0.325(3) 0.094 Uiso 1 1 d D . .
H14Z H -0.231(4) 0.361(2) 0.296(3) 0.094 Uiso 1 1 d D . .
O15S O -0.0641(2) 0.2171(3) 0.5825(2) 0.0693(11) Uani 1 1 d U . .
O16S O 0.0936(3) 0.5131(3) 1.2547(3) 0.0867(13) Uani 1 1 d DU . .
H16Y H 0.063(3) 0.500(3) 1.277(3) 0.104 Uiso 1 1 d D . .
H16Z H 0.1481(15) 0.529(4) 1.288(3) 0.104 Uiso 1 1 d D . .
O17S O 0.1750(3) 0.2621(3) 0.5103(2) 0.0547(14) Uani 0.746(5) 1 d PDU A 1
H17Y H 0.1188(14) 0.256(3) 0.499(4) 0.066 Uiso 0.746(5) 1 d PD A 1
H17Z H 0.194(3) 0.3137(16) 0.527(4) 0.066 Uiso 0.746(5) 1 d PD A 1

loop_
_atom_site_aniso_label
_atom_site_aniso_U_11
_atom_site_aniso_U_22
_atom_site_aniso_U_33
_atom_site_aniso_U_23
_atom_site_aniso_U_13
_atom_site_aniso_U_12
Mn2 0.0161(3) 0.0201(3) 0.0207(3) 0.0102(2) 0.0031(2) 0.0020(2)
Mn3 0.0148(3) 0.0212(3) 0.0151(2) 0.0093(2) 0.0030(2) -0.0002(2)
Mn4 0.0150(3) 0.0202(3) 0.0151(2) 0.0088(2) 0.0039(2) 0.0001(2)
C15 0.035(2) 0.026(2) 0.030(2) 0.0014(17) 0.0079(18) 0.0037(17)
C16 0.032(2) 0.028(2) 0.030(2) 0.0093(17) 0.0094(17) 0.0055(17)
C17 0.029(2) 0.030(2) 0.0288(19) 0.0107(17) 0.0087(17) 0.0059(17)
C18 0.027(2) 0.0264(19) 0.0247(18) 0.0104(16) 0.0071(16) 0.0047(16)
C19 0.027(2) 0.033(2) 0.0268(19) 0.0109(17) 0.0035(16) 0.0080(17)
C20 0.041(3) 0.036(2) 0.036(2) 0.0142(19) 0.0125(19) 0.0162(19)
C21 0.038(2) 0.029(2) 0.031(2) 0.0067(17) 0.0105(18) 0.0082(18)
C22 0.030(2) 0.0243(19) 0.0249(18) 0.0103(16) 0.0048(16) 0.0027(16)
C23 0.027(2) 0.0213(18) 0.0245(18) 0.0108(15) 0.0024(15) 0.0052(15)
C24 0.027(2) 0.0237(19) 0.0298(19) 0.0117(16) 0.0009(16) 0.0075(16)
C25 0.035(2) 0.0219(18) 0.0222(18) 0.0118(15) -0.0009(16) 0.0027(16)
C26 0.032(2) 0.0266(19) 0.0211(17) 0.0124(15) 0.0078(16) 0.0031(16)
C27 0.023(2) 0.0257(19) 0.0281(19) 0.0155(16) 0.0020(15) 0.0035(15)
C28 0.027(2) 0.0218(18) 0.0237(18) 0.0083(15) 0.0024(15) -0.0025(15)
C29 0.025(2) 0.030(2) 0.0274(19) 0.0037(17) 0.0048(16) -0.0012(16)
C30 0.021(2) 0.030(2) 0.0257(19) 0.0093(16) 0.0015(15) 0.0010(16)
C31 0.022(2) 0.0261(19) 0.0282(19) 0.0113(16) 0.0071(15) 0.0022(15)
C32 0.0217(19) 0.0215(17) 0.0252(18) 0.0107(15) 0.0029(15) -0.0006(15)
C33 0.034(2) 0.029(2) 0.032(2) 0.0126(17) 0.0129(18) 0.0006(17)
C34 0.044(3) 0.026(2) 0.038(2) 0.0088(18) 0.014(2) -0.0077(18)
C35 0.034(2) 0.026(2) 0.032(2) 0.0069(17) 0.0024(18) -0.0009(17)
C36 0.0200(19) 0.0257(18) 0.0217(17) 0.0108(15) 0.0049(14) 0.0028(15)
C37 0.0193(18) 0.0316(19) 0.0168(16) 0.0107(15) 0.0046(14) 0.0035(15)
C38 0.0228(19) 0.034(2) 0.0150(16) 0.0098(15) 0.0039(14) 0.0018(16)
C39 0.027(2) 0.029(2) 0.0263(18) 0.0179(16) -0.0002(16) 0.0045(16)
C40 0.0181(19) 0.0268(19) 0.033(2) 0.0144(17) 0.0003(16) 0.0017(15)
C41 0.0176(18) 0.0264(19) 0.0265(18) 0.0100(15) 0.0070(15) -0.0012(15)
C42 0.0183(19) 0.0269(19) 0.0299(19) 0.0119(16) 0.0073(15) -0.0017(15)
N1 0.0252(17) 0.0283(17) 0.0253(16) 0.0040(14) 0.0050(13) 0.0015(14)
N5 0.0241(17) 0.0241(15) 0.0226(15) 0.0104(13) 0.0016(13) 0.0022(13)
N6 0.0209(17) 0.0226(15) 0.0258(16) 0.0081(13) 0.0040(13) 0.0022(13)
N7 0.0195(16) 0.0225(15) 0.0241(15) 0.0144(13) 0.0021(12) 0.0010(12)
N8 0.0160(15) 0.0236(15) 0.0222(14) 0.0114(12) 0.0046(12) 0.0009(12)
N9 0.0197(16) 0.0269(16) 0.0193(14) 0.0111(13) 0.0023(12) -0.0029(13)
N10 0.0181(16) 0.0241(16) 0.0227(15) 0.0086(13) 0.0042(12) 0.0003(12)
Mn1 0.0227(6) 0.0267(5) 0.0148(3) 0.0100(3) 0.0078(3) 0.0008(4)
N2 0.0294(19) 0.0334(16) 0.0177(14) 0.0086(12) 0.0116(13) 0.0008(14)
N3 0.0238(15) 0.0261(17) 0.0219(14) 0.0074(12) 0.0096(12) -0.0008(12)
N4 0.036(2) 0.033(2) 0.0216(16) 0.0120(15) 0.0157(13) 0.0007(18)
O21 0.017(2) 0.0307(13) 0.0159(14) 0.0098(10) 0.0080(12) 0.0009(12)
C1 0.031(2) 0.0350(18) 0.0235(18) 0.0013(15) 0.0104(16) 0.0019(17)
C2 0.0208(19) 0.0388(17) 0.0245(16) 0.0054(14) 0.0094(15) 0.0010(16)
C3 0.0255(19) 0.0364(16) 0.0219(17) 0.0056(13) 0.0100(15) 0.0002(16)
C4 0.026(2) 0.0359(16) 0.0191(18) 0.0048(14) 0.0124(18) -0.0031(15)
C5 0.023(3) 0.0391(19) 0.022(2) 0.0076(16) 0.010(2) 0.0014(18)
C6 0.020(3) 0.044(2) 0.0175(18) 0.0037(15) 0.0082(19) 0.0021(19)
C7 0.020(3) 0.0370(18) 0.0218(16) -0.0011(14) 0.0098(17) 0.0011(18)
C8 0.0336(19) 0.0346(16) 0.018(2) 0.0067(15) 0.0132(18) -0.0005(15)
C9 0.035(2) 0.026(3) 0.026(2) 0.0082(17) 0.0175(18) 0.0029(17)
C10 0.027(3) 0.0278(19) 0.026(2) 0.0069(18) 0.0112(17) 0.0067(16)
C11 0.0281(19) 0.039(3) 0.025(2) 0.0094(18) 0.0119(18) -0.0057(19)
C12 0.035(2) 0.034(3) 0.0294(18) 0.0121(19) 0.0135(17) -0.009(2)
C13 0.041(4) 0.040(3) 0.0224(16) 0.011(2) 0.0187(19) 0.000(3)
C14 0.037(3) 0.040(3) 0.0182(16) 0.0110(16) 0.0138(19) 0.000(2)
P2 0.0473(8) 0.0497(16) 0.0255(10) 0.0263(11) 0.0069(7) 0.0103(11)
O5 0.0290(15) 0.036(2) 0.0162(14) 0.0129(15) 0.0068(12) 0.0026(12)
O6 0.078(3) 0.069(4) 0.044(3) 0.046(2) 0.031(3) 0.040(3)
O7 0.059(3) 0.064(4) 0.039(2) 0.030(2) -0.0073(19) 0.016(2)
O8 0.070(2) 0.069(2) 0.040(4) 0.042(2) 0.020(3) 0.0090(17)
Mn1A 0.0227(6) 0.0267(5) 0.0148(3) 0.0100(3) 0.0078(3) 0.0008(4)
N2A 0.0294(19) 0.0334(16) 0.0177(14) 0.0086(12) 0.0116(13) 0.0008(14)
N3A 0.0238(15) 0.0261(17) 0.0219(14) 0.0074(12) 0.0096(12) -0.0008(12)
N4A 0.036(2) 0.033(2) 0.0216(16) 0.0120(15) 0.0157(13) 0.0007(18)
O21A 0.017(2) 0.0307(13) 0.0159(14) 0.0098(10) 0.0080(12) 0.0009(12)
C2A 0.0208(19) 0.0388(17) 0.0245(16) 0.0054(14) 0.0094(15) 0.0010(16)
C3A 0.0255(19) 0.0364(16) 0.0219(17) 0.0056(13) 0.0100(15) 0.0002(16)
C4A 0.026(2) 0.0359(16) 0.0191(18) 0.0048(14) 0.0124(18) -0.0031(15)
C5A 0.023(3) 0.0391(19) 0.022(2) 0.0076(16) 0.010(2) 0.0014(18)
C6A 0.020(3) 0.044(2) 0.0175(18) 0.0037(15) 0.0082(19) 0.0021(19)
C7A 0.020(3) 0.0370(18) 0.0218(16) -0.0011(14) 0.0098(17) 0.0011(18)
C8A 0.0336(19) 0.0346(16) 0.018(2) 0.0067(15) 0.0132(18) -0.0005(15)
C9A 0.035(2) 0.026(3) 0.026(2) 0.0082(17) 0.0175(18) 0.0029(17)
C10A 0.027(3) 0.0278(19) 0.026(2) 0.0069(18) 0.0112(17) 0.0067(16)
C11A 0.0281(19) 0.039(3) 0.025(2) 0.0094(18) 0.0119(18) -0.0057(19)
C12A 0.035(2) 0.034(3) 0.0294(18) 0.0121(19) 0.0135(17) -0.009(2)
C13A 0.041(4) 0.040(3) 0.0224(16) 0.011(2) 0.0187(19) 0.000(3)
C14A 0.037(3) 0.040(3) 0.0182(16) 0.0110(16) 0.0138(19) 0.000(2)
P2A 0.0473(8) 0.0497(16) 0.0255(10) 0.0263(11) 0.0069(7) 0.0103(11)
O5A 0.0290(15) 0.036(2) 0.0162(14) 0.0129(15) 0.0068(12) 0.0026(12)
O6A 0.078(3) 0.069(4) 0.044(3) 0.046(2) 0.031(3) 0.040(3)
O7A 0.059(3) 0.064(4) 0.039(2) 0.030(2) -0.0073(19) 0.016(2)
O8A 0.070(2) 0.069(2) 0.040(4) 0.042(2) 0.020(3) 0.0090(17)
P1 0.0161(4) 0.0193(4) 0.0135(4) 0.0084(3) 0.0039(3) 0.0000(3)
O1 0.0201(12) 0.0246(12) 0.0128(10) 0.0100(10) 0.0065(9) 0.0007(10)
O2 0.0171(12) 0.0223(12) 0.0169(11) 0.0087(10) 0.0040(9) 0.0015(10)
O3 0.0181(12) 0.0211(12) 0.0146(11) 0.0090(9) 0.0026(9) -0.0009(10)
O4 0.0164(12) 0.0213(12) 0.0139(10) 0.0077(9) 0.0045(9) 0.0012(9)
P3 0.0219(5) 0.0261(5) 0.0170(4) 0.0110(4) 0.0064(4) -0.0019(4)
O9 0.0184(13) 0.0293(13) 0.0194(12) 0.0109(10) 0.0041(10) -0.0038(10)
O10 0.0215(13) 0.0254(12) 0.0190(11) 0.0131(10) 0.0060(10) 0.0018(10)
O11 0.0392(17) 0.0347(15) 0.0266(13) 0.0173(12) 0.0030(12) -0.0075(13)
O12 0.0327(15) 0.0329(15) 0.0347(14) 0.0097(12) 0.0221(12) -0.0032(12)
P4 0.0171(5) 0.0257(5) 0.0264(5) 0.0078(4) 0.0080(4) 0.0008(4)
O13 0.0213(13) 0.0253(13) 0.0224(12) 0.0105(10) 0.0094(10) 0.0012(10)
O14 0.0161(13) 0.0253(13) 0.0264(13) 0.0081(11) 0.0072(10) 0.0024(10)
O15 0.0200(14) 0.0358(15) 0.0270(13) 0.0111(12) 0.0062(11) 0.0012(11)
O16 0.0265(15) 0.0347(15) 0.0296(14) 0.0052(12) 0.0154(12) 0.0019(12)
P5 0.0186(5) 0.0203(4) 0.0180(4) 0.0088(4) 0.0021(3) 0.0018(4)
O17 0.0145(12) 0.0220(12) 0.0195(11) 0.0092(10) 0.0012(9) 0.0018(10)
O18 0.0182(13) 0.0217(12) 0.0194(11) 0.0107(10) 0.0026(10) 0.0008(10)
O19 0.0208(13) 0.0248(13) 0.0253(13) 0.0099(11) 0.0018(10) 0.0013(10)
O20 0.0259(14) 0.0294(13) 0.0178(12) 0.0101(10) 0.0044(10) 0.0018(11)
N1S 0.042(4) 0.025(4) 0.036(3) 0.011(2) 0.005(3) 0.005(3)
C1S 0.039(4) 0.025(3) 0.031(3) 0.018(2) 0.005(2) -0.002(3)
C2S 0.040(4) 0.035(4) 0.038(3) 0.018(3) 0.012(3) 0.000(3)
C3S 0.057(4) 0.033(4) 0.037(3) 0.017(3) 0.015(3) 0.005(4)
C4S 0.058(4) 0.031(4) 0.031(3) 0.017(3) 0.007(3) 0.002(4)
C5S 0.047(4) 0.033(5) 0.034(3) 0.015(3) 0.001(3) 0.004(4)
N2S 0.042(4) 0.025(4) 0.036(3) 0.011(2) 0.005(3) 0.005(3)
C6S 0.039(4) 0.025(3) 0.031(3) 0.018(2) 0.005(2) -0.002(3)
C7S 0.040(4) 0.035(4) 0.038(3) 0.018(3) 0.012(3) 0.000(3)
C8S 0.057(4) 0.033(4) 0.037(3) 0.017(3) 0.015(3) 0.005(4)
C9S 0.058(4) 0.031(4) 0.031(3) 0.017(3) 0.007(3) 0.002(4)
C10S 0.047(4) 0.033(5) 0.034(3) 0.015(3) 0.001(3) 0.004(4)
N1T 0.042(5) 0.032(5) 0.035(4) 0.021(4) 0.012(4) 0.003(5)
C1T 0.040(5) 0.029(5) 0.033(4) 0.015(4) 0.005(3) 0.002(5)
C2T 0.043(5) 0.023(5) 0.033(4) 0.016(4) 0.004(3) 0.003(5)
C3T 0.050(5) 0.030(5) 0.031(4) 0.018(5) 0.008(4) 0.000(5)
C4T 0.053(6) 0.030(6) 0.033(5) 0.020(5) 0.012(4) 0.000(5)
C5T 0.051(5) 0.034(5) 0.037(5) 0.018(4) 0.013(4) 0.005(6)
N2T 0.042(5) 0.032(5) 0.035(4) 0.021(4) 0.012(4) 0.003(5)
C6T 0.040(5) 0.029(5) 0.033(4) 0.015(4) 0.005(3) 0.002(5)
C7T 0.043(5) 0.023(5) 0.033(4) 0.016(4) 0.004(3) 0.003(5)
C8T 0.050(5) 0.030(5) 0.031(4) 0.018(5) 0.008(4) 0.000(5)
C9T 0.053(6) 0.030(6) 0.033(5) 0.020(5) 0.012(4) 0.000(5)
C10T 0.051(5) 0.034(5) 0.037(5) 0.018(4) 0.013(4) 0.005(6)
N3S 0.032(2) 0.061(4) 0.051(3) 0.026(3) 0.017(2) 0.021(2)
C11S 0.021(3) 0.052(3) 0.037(2) 0.018(2) 0.005(2) 0.008(2)
C12S 0.037(4) 0.048(3) 0.054(3) 0.024(2) 0.017(3) 0.016(3)
C13S 0.034(5) 0.059(3) 0.050(3) 0.027(3) 0.010(3) 0.010(3)
C14S 0.025(3) 0.060(4) 0.051(3) 0.023(3) 0.011(2) 0.010(3)
C15S 0.032(4) 0.063(4) 0.052(3) 0.025(3) 0.017(3) 0.016(3)
N4S 0.032(2) 0.061(4) 0.051(3) 0.026(3) 0.017(2) 0.021(2)
C16S 0.021(3) 0.052(3) 0.037(2) 0.018(2) 0.005(2) 0.008(2)
C17S 0.037(4) 0.048(3) 0.054(3) 0.024(2) 0.017(3) 0.016(3)
C18S 0.034(5) 0.059(3) 0.050(3) 0.027(3) 0.010(3) 0.010(3)
C19S 0.025(3) 0.060(4) 0.051(3) 0.023(3) 0.011(2) 0.010(3)
C20S 0.032(4) 0.063(4) 0.052(3) 0.025(3) 0.017(3) 0.016(3)
N3T 0.034(6) 0.059(5) 0.051(6) 0.020(5) 0.012(5) 0.012(5)
C11T 0.030(6) 0.053(5) 0.049(5) 0.024(5) 0.009(4) 0.013(5)
C12T 0.035(7) 0.055(5) 0.052(6) 0.026(5) 0.009(5) 0.010(6)
C13T 0.033(8) 0.056(5) 0.052(7) 0.025(6) 0.009(6) 0.011(6)
C14T 0.036(7) 0.059(6) 0.054(7) 0.021(5) 0.010(6) 0.010(6)
C15T 0.035(6) 0.059(5) 0.051(5) 0.021(5) 0.012(5) 0.012(5)
N4T 0.034(6) 0.059(5) 0.051(6) 0.020(5) 0.012(5) 0.012(5)
C16T 0.030(6) 0.053(5) 0.049(5) 0.024(5) 0.009(4) 0.013(5)
C17T 0.035(7) 0.055(5) 0.052(6) 0.026(5) 0.009(5) 0.010(6)
C18T 0.033(8) 0.056(5) 0.052(7) 0.025(6) 0.009(6) 0.011(6)
C19T 0.036(7) 0.059(6) 0.054(7) 0.021(5) 0.010(6) 0.010(6)
C20T 0.035(6) 0.059(5) 0.051(5) 0.021(5) 0.012(5) 0.012(5)
Cl1 0.0633(8) 0.0466(7) 0.0668(8) 0.0173(6) 0.0313(7) -0.0022(6)
Na1 0.0601(17) 0.0470(14) 0.0440(14) 0.0279(12) -0.0018(12) 0.0099(13)
O1S 0.049(2) 0.054(2) 0.0456(17) 0.0315(16) 0.0005(15) 0.0080(17)
O2S 0.075(3) 0.100(3) 0.068(3) 0.059(2) 0.016(2) 0.021(2)
O3S 0.093(3) 0.056(2) 0.065(2) 0.0321(18) -0.008(2) 0.004(2)
Na3 0.0562(18) 0.0541(16) 0.0610(17) 0.0263(13) 0.0262(14) 0.0065(13)
O4S 0.063(3) 0.053(3) 0.078(3) 0.032(2) 0.034(3) 0.009(2)
O5S 0.095(4) 0.072(4) 0.113(5) 0.055(4) 0.041(3) 0.026(3)
O6S 0.117(5) 0.063(3) 0.120(5) 0.018(3) 0.040(4) -0.027(3)
O7S 0.028(2) 0.043(2) 0.073(3) 0.022(2) 0.0202(19) 0.0126(16)
O8S 0.044(3) 0.056(2) 0.069(2) 0.029(2) 0.025(2) 0.0059(19)
O9S 0.046(3) 0.057(2) 0.092(3) 0.032(2) 0.043(3) 0.023(2)
Na2 0.0524(12) 0.0605(12) 0.0739(13) 0.0279(10) 0.0321(11) 0.0057(10)
O10S 0.0247(15) 0.0398(16) 0.0455(16) 0.0066(13) 0.0140(13) -0.0015(13)
O11S 0.050(2) 0.0574(18) 0.067(2) 0.0205(17) 0.0249(18) -0.0021(16)
Cl2 0.046(2) 0.0430(15) 0.0340(12) 0.0008(11) 0.0216(15) 0.0019(16)
Cl3 0.0441(14) 0.0376(12) 0.0344(12) 0.0175(9) 0.0178(9) 0.0043(10)
Cl2A 0.053(4) 0.045(4) 0.051(3) 0.013(3) 0.033(4) 0.005(4)
O2T 0.078(5) 0.052(4) 0.048(4) 0.022(4) 0.016(4) -0.006(4)
O1T 0.079(5) 0.086(5) 0.055(4) 0.036(4) 0.029(3) 0.029(4)
O3T 0.053(5) 0.047(4) 0.048(4) 0.011(4) 0.025(4) 0.006(4)
O5T 0.079(7) 0.046(6) 0.052(6) 0.024(5) 0.029(6) 0.006(6)
O4T 0.060(4) 0.056(4) 0.044(4) 0.018(4) 0.026(4) 0.003(4)
O12S 0.045(2) 0.073(2) 0.051(2) 0.0367(18) 0.0066(16) 0.0216(18)
O13S 0.089(3) 0.058(2) 0.055(2) 0.0266(19) -0.001(2) -0.004(2)
O14S 0.098(4) 0.059(2) 0.061(3) 0.031(2) 0.000(2) 0.007(2)
O15S 0.046(2) 0.092(3) 0.048(2) 0.023(2) 0.0006(17) -0.010(2)
O16S 0.075(3) 0.106(3) 0.088(3) 0.057(3) 0.022(2) 0.005(3)
O17S 0.063(3) 0.052(3) 0.034(2) 0.015(2) 0.003(2) 0.021(2)

loop_
_atom_type_symbol
_atom_type_description
_atom_type_scat_dispersion_real
_atom_type_scat_dispersion_imag
_atom_type_scat_source
C C 0.0033 0.0016 'International Tables Vol C Tables 4.2.6.8 and 6.1.1.4'
H H 0.0000 0.0000 'International Tables Vol C Tables 4.2.6.8 and 6.1.1.4'
N N 0.0061 0.0033 'International Tables Vol C Tables 4.2.6.8 and 6.1.1.4'
O O 0.0106 0.0060 'International Tables Vol C Tables 4.2.6.8 and 6.1.1.4'
Mn Mn 0.3368 0.7283 'International Tables Vol C Tables 4.2.6.8 and 6.1.1.4'
P P 0.1023 0.0942 'International Tables Vol C Tables 4.2.6.8 and 6.1.1.4'
Na Na 0.0362 0.0249 'International Tables Vol C Tables 4.2.6.8 and 6.1.1.4'
Cl Cl 0.1484 0.1585 'International Tables Vol C Tables 4.2.6.8 and 6.1.1.4'

loop_
_geom_angle_atom_site_label_1
_geom_angle_atom_site_label_2
_geom_angle_atom_site_label_3
_geom_angle
_geom_angle_site_symmetry_1
_geom_angle_site_symmetry_3
O14 Mn2 O2 94.06(10) 2_667 .
O14 Mn2 N7 170.85(12) 2_667 .
O2 Mn2 N7 91.89(11) . .
O14 Mn2 N6 90.72(12) 2_667 .
O2 Mn2 N6 170.64(11) . .
N7 Mn2 N6 82.45(12) . .
O14 Mn2 O18 95.81(10) 2_667 2_667
O2 Mn2 O18 100.22(9) . 2_667
N7 Mn2 O18 89.95(11) . 2_667
N6 Mn2 O18 87.28(10) . 2_667
O14 Mn2 N5 91.17(11) 2_667 .
O2 Mn2 N5 92.66(10) . .
N7 Mn2 N5 81.61(12) . .
N6 Mn2 N5 79.18(11) . .
O18 Mn2 N5 164.84(10) 2_667 .
O9 Mn3 O3 94.35(10) . .
O9 Mn3 N10 89.42(11) . .
O3 Mn3 N10 171.69(11) . .
O9 Mn3 N9 169.95(11) . .
O3 Mn3 N9 93.27(11) . .
N10 Mn3 N9 82.20(12) . .
O9 Mn3 O17 96.74(10) . .
O3 Mn3 O17 93.93(9) . .
N10 Mn3 O17 92.97(10) . .
N9 Mn3 O17 89.27(11) . .
O9 Mn3 N8 93.06(10) . .
O3 Mn3 N8 93.37(10) . .
N10 Mn3 N8 79.02(11) . .
N9 Mn3 N8 79.95(11) . .
O17 Mn3 N8 167.30(9) . .
O4 Mn4 O10 103.88(9) 2_667 .
O4 Mn4 O18 90.33(9) 2_667 .
O10 Mn4 O18 165.72(9) . .
O4 Mn4 O17 154.17(9) 2_667 .
O10 Mn4 O17 99.65(9) . .
O18 Mn4 O17 66.72(8) . .
O4 Mn4 O13 103.22(9) 2_667 .
O10 Mn4 O13 89.51(9) . .
O18 Mn4 O13 85.75(9) . .
O17 Mn4 O13 87.38(9) . .
O4 Mn4 O4 82.44(9) 2_667 .
O10 Mn4 O4 95.96(9) . .
O18 Mn4 O4 87.25(9) . .
O17 Mn4 O4 84.68(8) . .
O13 Mn4 O4 171.01(9) . .
O4 Mn4 P5 122.09(7) 2_667 .
O10 Mn4 P5 133.10(7) . .
O18 Mn4 P5 33.49(6) . .
O17 Mn4 P5 33.45(6) . .
O13 Mn4 P5 88.74(7) . .
O4 Mn4 P5 82.31(6) . .
N1 C15 C16 112.6(3) . .
C21 C16 C17 118.3(4) . .
C21 C16 C15 122.0(4) . .
C17 C16 C15 119.5(4) . .
C18 C17 C16 121.8(4) . .
C17 C18 C19 118.7(3) . .
C17 C18 C22 120.4(3) . .
C19 C18 C22 120.9(3) . .
C20 C19 C18 120.4(4) . .
C19 C20 C21 119.7(4) . .
C16 C21 C20 121.1(4) . .
N5 C22 C18 114.7(3) . .
N5 C23 C24 109.7(3) . .
N6 C24 C23 108.7(3) . .
C26 C25 N6 110.6(3) . .
N7 C26 C25 110.0(3) . .
N7 C27 C28 112.3(3) . .
N5 C28 C27 111.2(3) . .
N1 C29 C30 110.6(3) . .
C31 C30 C35 118.4(4) . .
C31 C30 C29 119.4(3) . .
C35 C30 C29 122.2(3) . .
C32 C31 C30 122.5(4) . .
C31 C32 C33 118.3(3) . .
C31 C32 C36 119.7(3) . .
C33 C32 C36 122.0(3) . .
C34 C33 C32 120.0(4) . .
C33 C34 C35 120.2(4) . .
C30 C35 C34 120.6(4) . .
N8 C36 C32 115.8(3) . .
N8 C37 C38 109.7(3) . .
N9 C38 C37 110.3(3) . .
N9 C39 C40 111.8(3) . .
N10 C40 C39 109.2(3) . .
N10 C41 C42 112.0(3) . .
N8 C42 C41 109.9(3) . .
C1 N1 C29 112.2(3) . .
C1 N1 C15 110.8(3) . .
C29 N1 C15 111.0(3) . .
C28 N5 C22 113.1(3) . .
C28 N5 C23 113.7(3) . .
C22 N5 C23 111.6(3) . .
C28 N5 Mn2 99.4(2) . .
C22 N5 Mn2 110.9(2) . .
C23 N5 Mn2 107.2(2) . .
C24 N6 C25 113.3(3) . .
C24 N6 Mn2 108.9(2) . .
C25 N6 Mn2 111.5(2) . .
C27 N7 C26 112.7(3) . .
C27 N7 Mn2 112.9(2) . .
C26 N7 Mn2 106.5(2) . .
C42 N8 C36 113.1(3) . .
C42 N8 C37 113.0(3) . .
C36 N8 C37 113.1(3) . .
C42 N8 Mn3 101.4(2) . .
C36 N8 Mn3 109.06(19) . .
C37 N8 Mn3 106.2(2) . .
C39 N9 C38 113.2(3) . .
C39 N9 Mn3 111.4(2) . .
C38 N9 Mn3 107.8(2) . .
C41 N10 C40 113.1(3) . .
C41 N10 Mn3 115.5(2) . .
C40 N10 Mn3 106.2(2) . .
O5 Mn1 O1 96.4(3) . .
O5 Mn1 N4 91.7(3) . .
O1 Mn1 N4 171.8(2) . .
O5 Mn1 N3 170.3(3) . .
O1 Mn1 N3 91.0(3) . .
N4 Mn1 N3 80.8(3) . .
O5 Mn1 O21 90.2(3) . .
O1 Mn1 O21 90.6(2) . .
N4 Mn1 O21 90.4(2) . .
N3 Mn1 O21 96.1(2) . .
O5 Mn1 N2 92.1(2) . .
O1 Mn1 N2 97.8(2) . .
N4 Mn1 N2 80.8(2) . .
N3 Mn1 N2 80.7(2) . .
O21 Mn1 N2 171.0(3) . .
C14 N2 C8 112.8(5) . .
C14 N2 C9 112.4(5) . .
C8 N2 C9 112.9(5) . .
C14 N2 Mn1 101.8(4) . .
C8 N2 Mn1 109.7(4) . .
C9 N2 Mn1 106.4(4) . .
C10 N3 C11 114.0(6) . .
C10 N3 Mn1 106.9(4) . .
C11 N3 Mn1 112.4(4) . .
C12 N4 C13 112.9(6) . .
C12 N4 Mn1 107.0(5) . .
C13 N4 Mn1 114.0(4) . .
N1 C1 C2 113.0(4) . .
N1 C1 C2A 111.1(6) . .
C2 C1 C2A 2.0(7) . .
C3 C2 C7 117.7(6) . .
C3 C2 C1 120.2(5) . .
C7 C2 C1 122.0(6) . .
C2 C3 C4 122.0(6) . .
C3 C4 C5 118.3(6) . .
C3 C4 C8 120.1(6) . .
C5 C4 C8 121.4(6) . .
C6 C5 C4 120.4(6) . .
C7 C6 C5 120.5(6) . .
C6 C7 C2 121.1(6) . .
N2 C8 C4 118.7(6) . .
N2 C9 C10 110.3(5) . .
N3 C10 C9 110.2(5) . .
C12 C11 N3 109.4(6) . .
N4 C12 C11 108.2(5) . .
N4 C13 C14 112.4(5) . .
N2 C14 C13 110.6(5) . .
O7 P2 O8 111.2(5) . .
O7 P2 O5 109.8(3) . .
O8 P2 O5 112.3(6) . .
O7 P2 O6 107.0(3) . .
O8 P2 O6 109.4(5) . .
O5 P2 O6 106.7(3) . .
P2 O5 Mn1 135.6(4) . .
O5A Mn1A O1 92.4(7) . .
O5A Mn1A N4A 92.8(8) . .
O1 Mn1A N4A 174.3(7) . .
O5A Mn1A N3A 169.8(9) . .
O1 Mn1A N3A 93.0(7) . .
N4A Mn1A N3A 81.5(8) . .
O5A Mn1A O21A 93.1(9) . .
O1 Mn1A O21A 92.6(7) . .
N4A Mn1A O21A 89.3(7) . .
N3A Mn1A O21A 95.2(7) . .
O5A Mn1A N2A 90.9(7) . .
O1 Mn1A N2A 98.2(6) . .
N4A Mn1A N2A 79.5(6) . .
N3A Mn1A N2A 79.8(6) . .
O21A Mn1A N2A 168.3(8) . .
C8A N2A C14A 113.9(14) . .
C8A N2A C9A 115.1(15) . .
C14A N2A C9A 113.5(14) . .
C8A N2A Mn1A 103.4(11) . .
C14A N2A Mn1A 102.7(11) . .
C9A N2A Mn1A 106.5(10) . .
C10A N3A C11A 114.6(16) . .
C10A N3A Mn1A 110.1(12) . .
C11A N3A Mn1A 111.7(11) . .
C13A N4A C12A 114.9(17) . .
C13A N4A Mn1A 116.3(11) . .
C12A N4A Mn1A 103.2(15) . .
C7A C2A C3A 118.7(14) . .
C7A C2A C1 123.6(14) . .
C3A C2A C1 117.7(13) . .
C4A C3A C2A 120.5(16) . .
C3A C4A C5A 119.4(14) . .
C3A C4A C8A 119.6(15) . .
C5A C4A C8A 121.0(15) . .
C6A C5A C4A 120.5(16) . .
C5A C6A C7A 119.8(18) . .
C6A C7A C2A 121.1(16) . .
N2A C8A C4A 114.2(17) . .
N2A C9A C10A 114.0(14) . .
N3A C10A C9A 109.5(14) . .
N3A C11A C12A 108.5(15) . .
N4A C12A C11A 108.5(14) . .
N4A C13A C14A 111.0(14) . .
N2A C14A C13A 111.6(14) . .
O7A P2A O8A 119.0(17) . .
O7A P2A O5A 109.8(12) . .
O8A P2A O5A 109.9(18) . .
O7A P2A O6A 106.5(11) . .
O8A P2A O6A 103.4(18) . .
O5A P2A O6A 107.3(12) . .
P2A O5A Mn1A 139.4(14) . .
O4 P1 O1 112.45(13) . .
O4 P1 O3 110.88(13) . .
O1 P1 O3 107.82(13) . .
O4 P1 O2 109.80(13) . .
O1 P1 O2 108.15(13) . .
O3 P1 O2 107.58(13) . .
P1 O1 Mn1 145.34(16) . .
P1 O1 Mn1A 144.6(3) . .
Mn1 O1 Mn1A 5.4(3) . .
P1 O2 Mn2 136.60(14) . .
P1 O3 Mn3 136.00(15) . .
P1 O4 Mn4 128.70(14) . 2_667
P1 O4 Mn4 126.33(13) . .
Mn4 O4 Mn4 97.56(9) 2_667 .
O11 P3 O10 114.50(15) . .
O11 P3 O9 109.78(14) . .
O10 P3 O9 111.44(13) . .
O11 P3 O12 107.39(16) . .
O10 P3 O12 106.19(14) . .
O9 P3 O12 107.13(15) . .
P3 O9 Mn3 137.21(15) . .
P3 O10 Mn4 122.31(14) . .
P3 O12 Na2 128.59(15) . .
O16 P4 O14 111.54(15) . .
O16 P4 O13 112.40(15) . .
O14 P4 O13 111.20(14) . .
O16 P4 O15 106.60(15) . .
O14 P4 O15 105.64(14) . .
O13 P4 O15 109.11(14) . .
P4 O13 Mn4 135.05(14) . .
P4 O14 Mn2 131.04(15) . 2_667
O20 P5 O19 111.31(15) . .
O20 P5 O17 111.31(14) . .
O19 P5 O17 110.14(14) . .
O20 P5 O18 110.52(14) . .
O19 P5 O18 109.76(13) . .
O17 P5 O18 103.53(13) . .
O20 P5 Mn4 119.70(11) . .
O19 P5 Mn4 128.97(11) . .
O17 P5 Mn4 52.71(8) . .
O18 P5 Mn4 51.24(9) . .
P5 O17 Mn3 143.16(14) . .
P5 O17 Mn4 93.84(11) . .
Mn3 O17 Mn4 112.01(10) . .
P5 O18 Mn2 134.35(14) . 2_667
P5 O18 Mn4 95.27(11) . .
Mn2 O18 Mn4 113.31(10) 2_667 .
C5S N1S C1S 118.4(8) . .
C2S C1S N1S 120.1(7) . .
C2S C1S C6S 127.4(9) . .
N1S C1S C6S 112.5(8) . .
C1S C2S C3S 121.1(8) . .
C4S C3S C2S 119.1(9) . .
C3S C4S C5S 119.8(8) . .
N1S C5S C4S 121.4(9) . .
C10S N2S C6S 117.3(9) . .
C7S C6S N2S 120.5(7) . .
C7S C6S C1S 127.1(9) . .
N2S C6S C1S 112.3(8) . .
C6S C7S C8S 121.6(8) . .
C9S C8S C7S 118.2(9) . .
C8S C9S C10S 120.3(9) . .
N2S C10S C9S 121.9(9) . .
C5T N1T C1T 118.2(11) . .
C2T C1T N1T 119.8(9) . .
C2T C1T C6T 126.9(11) . .
N1T C1T C6T 113.3(10) . .
C1T C2T C3T 121.7(10) . .
C4T C3T C2T 118.8(10) . .
C3T C4T C5T 120.0(10) . .
N1T C5T C4T 121.5(11) . .
C10T N2T C6T 117.9(10) . .
C7T C6T N2T 120.4(9) . .
C7T C6T C1T 127.5(11) . .
N2T C6T C1T 112.0(10) . .
C6T C7T C8T 121.0(10) . .
C9T C8T C7T 119.2(10) . .
C8T C9T C10T 119.9(10) . .
N2T C10T C9T 121.5(12) . .
C15S N3S C11S 115.5(8) . .
C12S C11S N3S 121.2(7) . .
C12S C11S C16S 126.8(8) . .
N3S C11S C16S 111.9(7) . .
C11S C12S C13S 122.0(8) . .
C14S C13S C12S 117.3(8) . .
C13S C14S C15S 120.1(8) . .
N3S C15S C14S 122.8(9) . .
C20S N4S C16S 115.7(8) . .
C17S C16S N4S 120.7(7) . .
C17S C16S C11S 126.5(8) . .
N4S C16S C11S 112.6(7) . .
C16S C17S C18S 122.7(8) . .
C19S C18S C17S 116.9(8) . .
C18S C19S C20S 119.2(8) . .
N4S C20S C19S 122.9(9) . .
C15T N3T C11T 117.9(12) . .
C12T C11T N3T 120.2(10) . .
C12T C11T C16T 127.0(11) . .
N3T C11T C16T 112.5(10) . .
C11T C12T C13T 121.6(10) . .
C14T C13T C12T 118.4(11) . .
C13T C14T C15T 120.2(11) . .
N3T C15T C14T 121.5(13) . .
C20T N4T C16T 117.1(14) . .
C17T C16T N4T 120.0(11) . .
C17T C16T C11T 126.0(12) . .
N4T C16T C11T 112.8(11) . .
C16T C17T C18T 121.9(11) . .
C19T C18T C17T 118.2(12) . .
C18T C19T C20T 119.6(11) . .
N4T C20T C19T 121.6(13) . .
O1S Na1 O1S 179.999(1) . 2_566
O1S Na1 O2S 93.16(12) . 2_566
O1S Na1 O2S 86.84(12) 2_566 2_566
O1S Na1 O2S 86.84(12) . .
O1S Na1 O2S 93.16(12) 2_566 .
O2S Na1 O2S 179.999(1) 2_566 .
O1S Na1 O3S 91.58(12) . .
O1S Na1 O3S 88.42(12) 2_566 .
O2S Na1 O3S 92.72(16) 2_566 .
O2S Na1 O3S 87.28(16) . .
O1S Na1 O3S 88.42(12) . 2_566
O1S Na1 O3S 91.58(12) 2_566 2_566
O2S Na1 O3S 87.28(16) 2_566 2_566
O2S Na1 O3S 92.72(16) . 2_566
O3S Na1 O3S 179.999(1) . 2_566
O4S Na3 O6S 103.6(3) . .
O4S Na3 O8S 87.4(2) . .
O6S Na3 O8S 168.5(3) . .
O4S Na3 O5S 98.1(3) . .
O6S Na3 O5S 91.2(3) . .
O8S Na3 O5S 90.3(2) . .
O4S Na3 O7S 100.2(2) . .
O6S Na3 O7S 89.1(3) . .
O8S Na3 O7S 85.81(19) . .
O5S Na3 O7S 161.1(2) . .
O4S Na3 O9S 162.4(2) . .
O6S Na3 O9S 92.8(3) . .
O8S Na3 O9S 75.9(2) . .
O5S Na3 O9S 87.7(2) . .
O7S Na3 O9S 73.42(19) . .
O4S Na3 Na2 115.50(17) . .
O6S Na3 Na2 123.3(2) . .
O8S Na3 Na2 47.05(14) . .
O5S Na3 Na2 120.1(2) . .
O7S Na3 Na2 46.34(12) . .
O9S Na3 Na2 48.28(13) . .
Na2 O7S Na3 84.05(17) . .
Na2 O8S Na3 84.30(19) . .
Na2 O9S Na3 82.00(17) . .
O7S Na2 O8S 90.05(19) . .
O7S Na2 O12 162.53(16) . .
O8S Na2 O12 90.38(16) . .
O7S Na2 O11S 99.20(16) . .
O8S Na2 O11S 84.72(17) . .
O12 Na2 O11S 98.24(13) . .
O7S Na2 O10S 96.54(17) . .
O8S Na2 O10S 169.20(17) . .
O12 Na2 O10S 85.90(12) . .
O11S Na2 O10S 85.79(14) . .
O7S Na2 O9S 76.60(17) . .
O8S Na2 O9S 78.0(2) . .
O12 Na2 O9S 86.40(15) . .
O11S Na2 O9S 162.2(2) . .
O10S Na2 O9S 111.77(18) . .
O7S Na2 Na3 49.61(14) . .
O8S Na2 Na3 48.65(14) . .
O12 Na2 Na3 120.63(12) . .
O11S Na2 Na3 114.47(13) . .
O10S Na2 Na3 141.20(12) . .
O9S Na2 Na3 49.72(14) . .

loop_
_geom_bond_atom_site_label_1
_geom_bond_atom_site_label_2
_geom_bond_distance
_geom_bond_site_symmetry_2
Mn2 O14 1.890(2) 2_667
Mn2 O2 1.917(2) .
Mn2 N7 2.038(3) .
Mn2 N6 2.069(3) .
Mn2 O18 2.121(2) 2_667
Mn2 N5 2.312(3) .
Mn3 O9 1.890(2) .
Mn3 O3 1.918(2) .
Mn3 N10 2.050(3) .
Mn3 N9 2.055(3) .
Mn3 O17 2.116(2) .
Mn3 N8 2.335(3) .
Mn4 O4 2.115(2) 2_667
Mn4 O10 2.117(2) .
Mn4 O18 2.196(2) .
Mn4 O17 2.236(2) .
Mn4 O13 2.239(2) .
Mn4 O4 2.259(2) .
Mn4 P5 2.8048(10) .
C15 N1 1.470(5) .
C15 C16 1.500(5) .
C16 C21 1.373(6) .
C16 C17 1.400(5) .
C17 C18 1.380(5) .
C18 C19 1.390(5) .
C18 C22 1.517(5) .
C19 C20 1.389(5) .
C20 C21 1.389(6) .
C22 N5 1.485(5) .
C23 N5 1.487(5) .
C23 C24 1.523(5) .
C24 N6 1.482(5) .
C25 C26 1.505(5) .
C25 N6 1.505(5) .
C26 N7 1.503(4) .
C27 N7 1.498(4) .
C27 C28 1.536(5) .
C28 N5 1.470(5) .
C29 N1 1.469(5) .
C29 C30 1.517(5) .
C30 C31 1.382(5) .
C30 C35 1.386(6) .
C31 C32 1.379(5) .
C32 C33 1.406(5) .
C32 C36 1.512(5) .
C33 C34 1.384(5) .
C34 C35 1.388(6) .
C36 N8 1.488(4) .
C37 N8 1.490(4) .
C37 C38 1.509(5) .
C38 N9 1.493(5) .
C39 N9 1.491(5) .
C39 C40 1.509(5) .
C40 N10 1.497(5) .
C41 N10 1.491(4) .
C41 C42 1.520(5) .
C42 N8 1.484(4) .
N1 C1 1.460(5) .
Mn1 O5 1.899(4) .
Mn1 O1 1.922(4) .
Mn1 N4 2.038(5) .
Mn1 N3 2.046(5) .
Mn1 O21 2.194(4) .
Mn1 N2 2.304(5) .
N2 C14 1.473(6) .
N2 C8 1.475(6) .
N2 C9 1.482(7) .
N3 C10 1.487(6) .
N3 C11 1.506(7) .
N4 C12 1.479(7) .
N4 C13 1.502(6) .
C1 C2 1.507(6) .
C1 C2A 1.511(9) .
C2 C3 1.393(7) .
C2 C7 1.397(7) .
C3 C4 1.393(7) .
C4 C5 1.400(7) .
C4 C8 1.530(7) .
C5 C6 1.377(7) .
C6 C7 1.375(7) .
C9 C10 1.524(7) .
C11 C12 1.490(7) .
C13 C14 1.527(7) .
P2 O7 1.500(5) .
P2 O8 1.513(6) .
P2 O5 1.561(5) .
P2 O6 1.570(5) .
Mn1A O5A 1.881(12) .
Mn1A O1 1.925(12) .
Mn1A N4A 2.046(12) .
Mn1A N3A 2.046(12) .
Mn1A O21A 2.187(12) .
Mn1A N2A 2.310(12) .
N2A C8A 1.466(14) .
N2A C14A 1.472(13) .
N2A C9A 1.476(13) .
N3A C10A 1.489(12) .
N3A C11A 1.498(13) .
N4A C13A 1.485(12) .
N4A C12A 1.485(13) .
C2A C7A 1.392(13) .
C2A C3A 1.397(13) .
C3A C4A 1.389(13) .
C4A C5A 1.392(13) .
C4A C8A 1.527(14) .
C5A C6A 1.378(13) .
C6A C7A 1.380(14) .
C9A C10A 1.517(13) .
C11A C12A 1.510(14) .
C13A C14A 1.522(13) .
P2A O7A 1.510(13) .
P2A O8A 1.520(15) .
P2A O5A 1.520(12) .
P2A O6A 1.594(13) .
P1 O4 1.527(2) .
P1 O1 1.531(2) .
P1 O3 1.535(2) .
P1 O2 1.536(2) .
O4 Mn4 2.115(2) 2_667
P3 O11 1.489(3) .
P3 O10 1.531(3) .
P3 O9 1.535(2) .
P3 O12 1.582(3) .
O12 Na2 2.401(3) .
P4 O16 1.502(3) .
P4 O14 1.534(3) .
P4 O13 1.538(3) .
P4 O15 1.584(3) .
O14 Mn2 1.890(2) 2_667
P5 O20 1.513(3) .
P5 O19 1.527(3) .
P5 O17 1.550(2) .
P5 O18 1.554(2) .
O18 Mn2 2.121(2) 2_667
N1S C5S 1.347(8) .
N1S C1S 1.390(8) .
C1S C2S 1.333(8) .
C1S C6S 1.482(8) .
C2S C3S 1.385(8) .
C3S C4S 1.342(8) .
C4S C5S 1.375(9) .
N2S C10S 1.348(8) .
N2S C6S 1.391(9) .
C6S C7S 1.331(8) .
C7S C8S 1.384(8) .
C8S C9S 1.340(8) .
C9S C10S 1.375(9) .
N1T C5T 1.346(9) .
N1T C1T 1.398(10) .
C1T C2T 1.328(9) .
C1T C6T 1.480(9) .
C2T C3T 1.383(9) .
C3T C4T 1.340(9) .
C4T C5T 1.378(10) .
N2T C10T 1.346(9) .
N2T C6T 1.401(9) .
C6T C7T 1.328(9) .
C7T C8T 1.385(9) .
C8T C9T 1.340(9) .
C9T C10T 1.378(10) .
N3S C15S 1.342(8) .
N3S C11S 1.400(8) .
C11S C12S 1.326(8) .
C11S C16S 1.477(8) .
C12S C13S 1.388(8) .
C13S C14S 1.339(8) .
C14S C15S 1.379(8) .
N4S C20S 1.343(8) .
N4S C16S 1.400(8) .
C16S C17S 1.323(8) .
C17S C18S 1.387(8) .
C18S C19S 1.346(8) .
C19S C20S 1.379(8) .
N3T C15T 1.346(9) .
N3T C11T 1.396(10) .
C11T C12T 1.327(9) .
C11T C16T 1.481(10) .
C12T C13T 1.385(9) .
C13T C14T 1.340(9) .
C14T C15T 1.378(10) .
N4T C20T 1.348(9) .
N4T C16T 1.396(10) .
C16T C17T 1.329(9) .
C17T C18T 1.385(9) .
C18T C19T 1.341(9) .
C19T C20T 1.379(10) .
Na1 O1S 2.410(3) .
Na1 O1S 2.410(3) 2_566
Na1 O2S 2.417(4) 2_566
Na1 O2S 2.417(4) .
Na1 O3S 2.460(4) .
Na1 O3S 2.460(4) 2_566
Na3 O4S 2.310(6) .
Na3 O6S 2.328(7) .
Na3 O8S 2.436(6) .
Na3 O5S 2.442(7) .
Na3 O7S 2.472(6) .
Na3 O9S 2.487(6) .
Na3 Na2 3.229(4) .
O7S Na2 2.348(5) .
O8S Na2 2.375(6) .
O9S Na2 2.434(5) .
Na2 O11S 2.417(4) .
Na2 O10S 2.425(4) .

loop_
_geom_hbond_atom_site_label_D
_geom_hbond_atom_site_label_H
_geom_hbond_atom_site_label_A
_geom_hbond_distance_DH
_geom_hbond_distance_HA
_geom_hbond_distance_DA
_geom_hbond_angle_DHA
_geom_hbond_site_symmetry_A
N3 H3 O13 0.881(14) 2.102(17) 2.938(7) 158(3) 2_667
N3A H3A O13 0.903(16) 2.02(2) 2.873(18) 156(3) 2_667
N4 H4 O8 0.890(14) 1.92(2) 2.738(15) 152(2) .
N4A H4A O8A 0.900(16) 2.09(5) 2.92(5) 153(3) .
N6 H6 O19 0.908(18) 2.06(2) 2.921(4) 158(3) 2_667
N7 H7 O10 0.906(18) 2.37(3) 3.085(4) 136(3) .
N7 H7 O3 0.906(18) 2.58(3) 3.344(4) 142(3) .
N9 H9 O20 0.907(18) 2.29(2) 3.109(4) 149(3) .
N9 H9 O1 0.907(18) 2.61(3) 3.190(4) 122(3) .
N10 H10 O10S 0.904(18) 1.99(2) 2.877(4) 165(3) .
O21 H21A O10 0.784(16) 2.13(2) 2.837(6) 150(3) 2_667
O21 H21B O20 0.849(17) 1.84(2) 2.626(6) 153(3) .
O21A H21C O10 0.829(18) 2.29(4) 2.874(18) 128(4) 2_667
O21A H21D O20 0.822(18) 2.22(4) 2.88(2) 137(5) .
O6 H6P O20 0.826(19) 1.64(2) 2.461(6) 178(4) .
O6A H6PA O20 0.83(2) 1.77(3) 2.606(17) 178(4) .
O12 H12P O13 0.850(17) 1.823(19) 2.646(4) 162(4) .
O15 H15P O19 0.830(18) 1.724(18) 2.551(4) 173(4) .
O1S H1SA O6 0.820(17) 2.58(4) 3.247(7) 140(4) .
O1S H1SA O7 0.820(17) 2.15(2) 2.893(7) 150(3) .
O1S H1SA O6A 0.820(17) 2.08(3) 2.814(19) 150(4) .
O1S H1SA O7A 0.820(17) 2.74(3) 3.47(2) 148(3) .
O1S H1SB O12S 0.823(17) 2.04(3) 2.798(5) 154(5) .
O2S H2SB O7 0.850(17) 1.88(2) 2.698(6) 160(3) .
O2S H2SB O7A 0.850(17) 2.18(3) 2.995(17) 161(4) .
O2S H2SA O2T 0.832(17) 2.06(2) 2.838(12) 156.1(18) 2_666
O2S H2SA O5T 0.832(17) 2.25(3) 2.883(19) 132.9(14) 2_666
O2S H2SA Cl3 0.832(17) 2.680(18) 3.507(5) 173(3) 2_666
O3S H3SA O14S 0.828(17) 1.969(18) 2.793(6) 173(4) .
O3S H3SB O13S 0.827(18) 1.93(2) 2.713(6) 159(4) .
O4S H4SA O12S 0.865(18) 1.875(19) 2.731(6) 170(3) 2_567
O6S H6SA Cl1 0.903(19) 2.56(6) 3.313(9) 141(8) .
O7S H7SA O15 0.824(18) 2.28(3) 2.881(5) 130(3) 2_567
O7S H7SB Cl1 0.809(17) 2.99(3) 3.609(5) 135(4) .
O8S H8SB O16S 0.844(18) 2.03(2) 2.828(8) 158(4) .
O9S H9SA Cl1 0.871(18) 2.58(2) 3.416(6) 162(4) .
O9S H9SB O11 0.799(17) 2.51(4) 3.074(6) 129(4) .
O10S H10Y O11S 0.810(17) 2.03(2) 2.817(5) 165(4) 2_567
O10S H10Z O15 0.850(17) 1.96(2) 2.795(4) 166(3) .
O11S H11Y O16S 0.912(17) 2.31(4) 2.771(6) 111(3) .
O11S H11Z O16 0.925(18) 1.77(2) 2.680(4) 166(3) .
O12S H12Y O4S 0.805(18) 2.17(4) 2.731(6) 127(4) 2_567
O12S H12Y O16S 0.805(18) 2.35(4) 2.819(6) 118(4) 2_567
O12S H12Z O19 0.833(18) 2.01(2) 2.737(4) 145(3) .
O13S H13Y O15S 0.927(19) 2.07(5) 2.703(6) 124(5) .
O13S H13Z O1S 0.878(19) 1.91(2) 2.774(5) 167(5) .
O14S H14Y O5T 0.852(19) 2.54(5) 3.21(2) 137(6) 1_455
O14S H14Z O6 0.840(19) 1.97(3) 2.766(7) 158(5) 2_566
O14S H14Z O6A 0.840(19) 2.35(3) 3.145(18) 158(5) 2_566
O16S H16Y O12S 0.855(19) 2.14(3) 2.819(6) 136(5) 2_567
O16S H16Z Cl3 0.876(19) 2.69(4) 3.451(5) 146(5) 2_667
O16S H16Z O4T 0.876(19) 2.09(5) 2.79(2) 137(5) 2_667
O17S H17Y O13S 0.852(19) 2.02(4) 2.804(7) 153(6) .
O17S H17Z O7 0.839(19) 1.89(2) 2.727(7) 176(7) .

loop_
_platon_squeeze_void_nr
_platon_squeeze_void_average_x
_platon_squeeze_void_average_y
_platon_squeeze_void_average_z
_platon_squeeze_void_volume
_platon_squeeze_void_count_electrons
_platon_squeeze_void_content
1 0.500 0.500 0.500 736 285 ' '
2 0.228 0.815 0.235 11 8 ' '
3 0.772 0.185 0.765 11 7 ' '
